data_7241241
loop_
_publ_author_name
'Gabdulkhaev, Mukhammet Nafisovich'
'Ziganshin, Marat'
'Buzyurov, Aleksey V.'
'Schick, Christoph'
'Solovieva, Svetlana'
'Popova, Elena'
'Gubaidullin, Aidar Timergalievich'
'Gorbatchuk, Valery'

_publ_section_title
;
 Smart control of calixarene polymorphic states
;
_journal_name_full CrystEngComm
_journal_paper_doi 10.1039/D0CE01070G
_journal_year 2020
_chemical_formula_moiety 'C72 H72 O8 S4, C3 H5 N'
_chemical_formula_sum 'C75 H77 N O8 S4'
_chemical_formula_weight 1248.61
_space_group_crystal_system triclinic
_space_group_IT_number 2
_space_group_name_Hall '-P 1'
_space_group_name_H-M_alt 'P -1'
_atom_sites_solution_hydrogens geom
_audit_creation_method SHELXL-2014/7
_audit_update_record
;
2020-07-21 deposited with the CCDC.	2020-09-15 downloaded from the CCDC.
;
_cell_angle_alpha 67.348(7)
_cell_angle_beta 79.935(7)
_cell_angle_gamma 78.053(9)
_cell_formula_units_Z 2
_cell_length_a 14.764(3)
_cell_length_b 14.966(3)
_cell_length_c 16.677(4)
_cell_measurement_reflns_used 1578
_cell_measurement_temperature 100(2)
_cell_measurement_theta_max 21.42
_cell_measurement_theta_min 3.00
_cell_volume 3308.5(12)
_computing_cell_refinement 'APEX2 v2008.6-1 (Bruker AXS)'
_computing_data_collection 'Bruker SMART'
_computing_data_reduction 'SAINT V7.34A (Bruker AXS, 2006)'
_computing_molecular_graphics 'Ortep-3 for Windows (Farrugia, 1997)'
_computing_publication_material 'WinGX publication routines (Farrugia, 1999)'
_computing_structure_refinement 'SHELXL-2014/7 (Sheldrick, 2014)'
_computing_structure_solution 'SHELXS-97 (Sheldrick, 1990)'
_diffrn_ambient_temperature 100(2)
_diffrn_measured_fraction_theta_full 0.984
_diffrn_measured_fraction_theta_max 0.832
_diffrn_measurement_device_type 'Bruker APEX-II CCD'
_diffrn_measurement_method '\f and \w scans'
_diffrn_radiation_monochromator graphite
_diffrn_radiation_source 'fine-focus sealed tube'
_diffrn_radiation_type MoK\a
_diffrn_radiation_wavelength 0.71073
_diffrn_reflns_av_R_equivalents 0.0901
_diffrn_reflns_av_unetI/netI 0.2223
_diffrn_reflns_Laue_measured_fraction_full 0.984
_diffrn_reflns_Laue_measured_fraction_max 0.832
_diffrn_reflns_limit_h_max 14
_diffrn_reflns_limit_h_min -19
_diffrn_reflns_limit_k_max 12
_diffrn_reflns_limit_k_min -19
_diffrn_reflns_limit_l_max 23
_diffrn_reflns_limit_l_min -22
_diffrn_reflns_number 24005
_diffrn_reflns_point_group_measured_fraction_full 0.984
_diffrn_reflns_point_group_measured_fraction_max 0.832
_diffrn_reflns_theta_full 25.242
_diffrn_reflns_theta_max 29.625
_diffrn_reflns_theta_min 2.370
_exptl_absorpt_coefficient_mu 0.201
_exptl_absorpt_correction_T_max 0.7459
_exptl_absorpt_correction_T_min 0.6414
_exptl_absorpt_correction_type multi-scan
_exptl_absorpt_process_details
;
G.M. Sheldrick (1998a). SADABS v.2.01, Bruker.
Siemens Area Detector Absorption Correction Program.
Bruker AXS. Madison. Wisconsin. USA
;
_exptl_crystal_colour colorless
_exptl_crystal_density_diffrn 1.253
_exptl_crystal_description prism
_exptl_crystal_F_000 1324
_exptl_crystal_size_max 0.574
_exptl_crystal_size_mid 0.271
_exptl_crystal_size_min 0.232
_refine_diff_density_max 0.537
_refine_diff_density_min -0.408
_refine_diff_density_rms 0.095
_refine_ls_extinction_coef 0.0024(4)
_refine_ls_extinction_expression Fc^*^=kFc[1+0.001xFc^2^\l^3^/sin(2\q)]^-1/4^
_refine_ls_extinction_method 'SHELXL-2014/7 (Sheldrick 2014'
_refine_ls_goodness_of_fit_ref 0.932
_refine_ls_hydrogen_treatment constr
_refine_ls_matrix_type full
_refine_ls_number_parameters 807
_refine_ls_number_reflns 15508
_refine_ls_number_restraints 0
_refine_ls_restrained_S_all 0.932
_refine_ls_R_factor_all 0.1783
_refine_ls_R_factor_gt 0.0837
_refine_ls_shift/su_max 0.000
_refine_ls_shift/su_mean 0.000
_refine_ls_structure_factor_coef Fsqd
_refine_ls_weighting_details 'w=1/[\s^2^(Fo^2^)+(0.0488P)^2^] where P=(Fo^2^+2Fc^2^)/3'
_refine_ls_weighting_scheme calc
_refine_ls_wR_factor_gt 0.1458
_refine_ls_wR_factor_ref 0.1832
_reflns_Friedel_coverage 0.000
_reflns_number_gt 7373
_reflns_number_total 15508
_reflns_threshold_expression 'I > 2\s(I)'
_cod_data_source_file d0ce01070g2.cif
_cod_data_source_block GVV_cx3_EtCN
_cod_original_cell_volume 3308.4(12)
_cod_database_code 7241241
_shelx_shelxl_version_number 2014/7
_shelx_space_group_comment
;
The symmetry employed for this shelxl refinement is uniquely defined
by the following loop, which should always be used as a source of
symmetry information in preference to the above space-group names.
They are only intended as comments.
;
_shelx_estimated_absorpt_t_min 0.894
_shelx_estimated_absorpt_t_max 0.955

loop_
_space_group_symop_operation_xyz
'x, y, z'
'-x, -y, -z'

loop_
_atom_site_label
_atom_site_type_symbol
_atom_site_fract_x
_atom_site_fract_y
_atom_site_fract_z
_atom_site_U_iso_or_equiv
_atom_site_adp_type
_atom_site_occupancy
_atom_site_site_symmetry_order
_atom_site_calc_flag
_atom_site_refinement_flags_posn
_atom_site_refinement_flags_adp
_atom_site_refinement_flags_occupancy
_atom_site_disorder_assembly
_atom_site_disorder_group
S1 S 0.94004(7) 0.60799(7) 0.37249(7) 0.0166(2) Uani 1 1 d . . . . .
S8 S 0.55686(7) 0.66819(7) 0.45528(7) 0.0178(2) Uani 1 1 d . . . . .
S15 S 0.50452(7) 0.87181(7) 0.11206(7) 0.0168(2) Uani 1 1 d . . . . .
S22 S 0.88373(7) 0.78144(8) 0.02157(7) 0.0187(2) Uani 1 1 d . . . . .
C7 C 0.7503(3) 0.6319(3) 0.4276(2) 0.0146(9) Uani 1 1 d . . . . .
C3 C 0.8376(3) 0.4704(3) 0.4885(3) 0.0175(9) Uani 1 1 d . . . . .
H3 H 0.8961 0.4290 0.4952 0.021 Uiso 1 1 calc R U . . .
C2 C 0.8348(3) 0.5689(3) 0.4352(2) 0.0154(9) Uani 1 1 d . . . . .
C4 C 0.7578(3) 0.4307(3) 0.5324(2) 0.0157(9) Uani 1 1 d . . . . .
C6 C 0.6688(3) 0.5933(3) 0.4691(2) 0.0165(9) Uani 1 1 d . . . . .
C5 C 0.6734(3) 0.4946(3) 0.5202(2) 0.0177(9) Uani 1 1 d . . . . .
H5 H 0.6172 0.4695 0.5479 0.021 Uiso 1 1 calc R U . . .
C19 C 0.6919(3) 0.8364(3) 0.0538(2) 0.0152(9) Uani 1 1 d . . . . .
C13 C 0.5175(3) 0.7556(3) 0.2848(3) 0.0158(9) Uani 1 1 d . . . . .
C14 C 0.5999(3) 0.8400(3) 0.0410(3) 0.0161(9) Uani 1 1 d . . . . .
C12 C 0.5173(3) 0.7568(3) 0.2015(2) 0.0158(9) Uani 1 1 d . . . . .
C17 C 0.7435(3) 0.7608(3) -0.0535(3) 0.0188(9) Uani 1 1 d . . . . .
H17 H 0.7931 0.7311 -0.0840 0.023 Uiso 1 1 calc R U . . .
C11 C 0.5313(3) 0.6689(3) 0.1870(3) 0.0164(9) Uani 1 1 d . . . . .
H11 H 0.5289 0.6701 0.1300 0.020 Uiso 1 1 calc R U . . .
C9 C 0.5552(3) 0.5802(3) 0.3367(3) 0.0182(9) Uani 1 1 d . . . . .
H9 H 0.5695 0.5199 0.3833 0.022 Uiso 1 1 calc R U . . .
C10 C 0.5486(3) 0.5797(3) 0.2548(3) 0.0183(9) Uani 1 1 d . . . . .
C15 C 0.5819(3) 0.8090(3) -0.0224(2) 0.0173(9) Uani 1 1 d . . . . .
H15 H 0.5192 0.8150 -0.0324 0.021 Uiso 1 1 calc R U . . .
C8 C 0.5412(3) 0.6679(3) 0.3517(3) 0.0175(9) Uani 1 1 d . . . . .
C18 C 0.7641(3) 0.7939(3) 0.0072(3) 0.0170(9) Uani 1 1 d . . . . .
C16 C 0.6527(3) 0.7696(3) -0.0716(2) 0.0158(9) Uani 1 1 d . . . . .
C25 C 0.9082(3) 0.6854(3) 0.1980(3) 0.0150(9) Uani 1 1 d . . . . .
C21 C 0.9011(3) 0.5836(3) 0.1175(3) 0.0183(9) Uani 1 1 d . . . . .
H21 H 0.8933 0.5782 0.0642 0.022 Uiso 1 1 calc R U . . .
C24 C 0.9225(3) 0.6018(3) 0.2716(2) 0.0151(9) Uani 1 1 d . . . . .
C20 C 0.8965(3) 0.6767(3) 0.1202(3) 0.0170(9) Uani 1 1 d . . . . .
C23 C 0.9261(3) 0.5104(3) 0.2672(3) 0.0189(9) Uani 1 1 d . . . . .
H23 H 0.9354 0.4539 0.3186 0.023 Uiso 1 1 calc R U . . .
C22 C 0.9167(3) 0.4980(3) 0.1909(3) 0.0195(9) Uani 1 1 d . . . . .
C29 C 0.8560(3) 0.2639(3) 0.5972(3) 0.0264(10) Uani 1 1 d . . . . .
H29A H 0.8873 0.2684 0.5392 0.040 Uiso 1 1 calc R U . . .
H29B H 0.8523 0.1950 0.6333 0.040 Uiso 1 1 calc R U . . .
H29C H 0.8913 0.2908 0.6248 0.040 Uiso 1 1 calc R U . . .
C26 C 0.7578(3) 0.3220(3) 0.5882(3) 0.0194(9) Uani 1 1 d . . . . .
C35 C 0.5284(3) 0.7508(3) -0.1492(3) 0.0339(12) Uani 1 1 d . . . . .
H35A H 0.5184 0.7294 -0.1952 0.051 Uiso 1 1 calc R U . . .
H35B H 0.5047 0.8209 -0.1646 0.051 Uiso 1 1 calc R U . . .
H35C H 0.4954 0.7138 -0.0937 0.051 Uiso 1 1 calc R U . . .
C38 C 0.5595(3) 0.4820(3) 0.2410(3) 0.0228(10) Uani 1 1 d . . . . .
C36 C 0.6835(3) 0.7846(3) -0.2289(3) 0.0314(11) Uani 1 1 d . . . . .
H36A H 0.6703 0.7605 -0.2720 0.047 Uiso 1 1 calc R U . . .
H36B H 0.7506 0.7712 -0.2245 0.047 Uiso 1 1 calc R U . . .
H36C H 0.6621 0.8553 -0.2472 0.047 Uiso 1 1 calc R U . . .
C34 C 0.6325(3) 0.7326(3) -0.1400(3) 0.0209(10) Uani 1 1 d . . . . .
C32 C 0.9055(3) 0.3185(3) 0.2731(3) 0.0310(11) Uani 1 1 d . . . . .
H32A H 0.9488 0.3115 0.3142 0.046 Uiso 1 1 calc R U . . .
H32B H 0.9096 0.2557 0.2660 0.046 Uiso 1 1 calc R U . . .
H32C H 0.8418 0.3383 0.2958 0.046 Uiso 1 1 calc R U . . .
C37 C 0.6664(3) 0.6212(3) -0.1114(3) 0.0307(11) Uani 1 1 d . . . . .
H37A H 0.6320 0.5874 -0.0555 0.046 Uiso 1 1 calc R U . . .
H37B H 0.7331 0.6078 -0.1047 0.046 Uiso 1 1 calc R U . . .
H37C H 0.6557 0.5978 -0.1558 0.046 Uiso 1 1 calc R U . . .
C27 C 0.7045(3) 0.2778(3) 0.5441(3) 0.0280(11) Uani 1 1 d . . . . .
H27A H 0.6416 0.3149 0.5366 0.042 Uiso 1 1 calc R U . . .
H27B H 0.7007 0.2092 0.5808 0.042 Uiso 1 1 calc R U . . .
H27C H 0.7375 0.2814 0.4868 0.042 Uiso 1 1 calc R U . . .
C28 C 0.7097(3) 0.3114(3) 0.6795(3) 0.0273(10) Uani 1 1 d . . . . .
H28A H 0.7469 0.3335 0.7095 0.041 Uiso 1 1 calc R U . . .
H28B H 0.7034 0.2425 0.7128 0.041 Uiso 1 1 calc R U . . .
H28C H 0.6478 0.3514 0.6748 0.041 Uiso 1 1 calc R U . . .
C39 C 0.4764(3) 0.4303(3) 0.2898(3) 0.0363(12) Uani 1 1 d . . . . .
H39A H 0.4835 0.3676 0.2818 0.054 Uiso 1 1 calc R U . . .
H39B H 0.4190 0.4716 0.2669 0.054 Uiso 1 1 calc R U . . .
H39C H 0.4733 0.4185 0.3522 0.054 Uiso 1 1 calc R U . . .
C31 C 0.8710(4) 0.3948(3) 0.1195(3) 0.0455(14) Uani 1 1 d . . . . .
H31A H 0.8061 0.4212 0.1330 0.068 Uiso 1 1 calc R U . . .
H31B H 0.8746 0.3273 0.1227 0.068 Uiso 1 1 calc R U . . .
H31C H 0.8940 0.4352 0.0604 0.068 Uiso 1 1 calc R U . . .
C30 C 0.9307(3) 0.3957(3) 0.1855(3) 0.0249(10) Uani 1 1 d . . . . .
C40 C 0.5662(3) 0.4956(3) 0.1448(3) 0.0377(13) Uani 1 1 d . . . . .
H40A H 0.5728 0.4315 0.1395 0.057 Uiso 1 1 calc R U . . .
H40B H 0.6205 0.5271 0.1132 0.057 Uiso 1 1 calc R U . . .
H40C H 0.5096 0.5368 0.1200 0.057 Uiso 1 1 calc R U . . .
C41 C 0.6489(3) 0.4180(3) 0.2775(3) 0.0409(13) Uani 1 1 d . . . . .
H41A H 0.6445 0.4050 0.3402 0.061 Uiso 1 1 calc R U . . .
H41B H 0.7021 0.4522 0.2475 0.061 Uiso 1 1 calc R U . . .
H41C H 0.6575 0.3559 0.2682 0.061 Uiso 1 1 calc R U . . .
C33 C 1.0336(3) 0.3701(3) 0.1556(4) 0.0460(15) Uani 1 1 d . . . . .
H33A H 1.0505 0.4202 0.0992 0.069 Uiso 1 1 calc R U . . .
H33B H 1.0443 0.3061 0.1495 0.069 Uiso 1 1 calc R U . . .
H33C H 1.0719 0.3678 0.1990 0.069 Uiso 1 1 calc R U . . .
O2 O 0.90372(18) 0.77766(18) 0.20176(17) 0.0175(6) Uani 1 1 d . . . . .
O4 O 0.48699(17) 0.84123(18) 0.30181(17) 0.0173(6) Uani 1 1 d . . . . .
O7 O 0.90822(19) 0.94414(19) 0.21780(18) 0.0226(7) Uani 1 1 d . . . . .
O3 O 0.74163(18) 0.72929(18) 0.37357(17) 0.0185(6) Uani 1 1 d . . . . .
O1 O 0.70902(17) 0.86640(18) 0.11794(17) 0.0173(6) Uani 1 1 d . . . . .
O6 O 0.6871(2) 0.7802(2) 0.51733(18) 0.0260(7) Uani 1 1 d . . . . .
O8 O 0.60903(19) 1.0501(2) 0.0707(2) 0.0318(8) Uani 1 1 d . . . . .
O5 O 0.4327(2) 0.9876(2) 0.3534(2) 0.0422(9) Uani 1 1 d . . . . .
C45 C 0.5580(3) 0.8962(3) 0.2945(3) 0.0171(9) Uani 1 1 d . . . . .
H45A H 0.5828 0.9257 0.2325 0.021 Uiso 1 1 calc R U . . .
H45B H 0.6098 0.8532 0.3280 0.021 Uiso 1 1 calc R U . . .
C46 C 0.5149(3) 0.9757(3) 0.3306(3) 0.0219(10) Uani 1 1 d . . . . .
C55 C 0.7909(3) 0.8959(3) 0.4812(3) 0.0197(9) Uani 1 1 d . . . . .
C48 C 0.5477(3) 1.0910(3) 0.3917(3) 0.0285(11) Uani 1 1 d . . . . .
H48 H 0.4872 1.0883 0.4226 0.034 Uiso 1 1 calc R U . . .
C57 C 0.7770(3) 1.0071(3) 0.5562(3) 0.0264(10) Uani 1 1 d . . . . .
H57 H 0.7440 1.0345 0.5977 0.032 Uiso 1 1 calc R U . . .
C52 C 0.6657(3) 1.0444(3) 0.2912(3) 0.0247(10) Uani 1 1 d . . . . .
H52 H 0.6871 1.0082 0.2537 0.030 Uiso 1 1 calc R U . . .
C47 C 0.5785(3) 1.0378(3) 0.3375(3) 0.0205(9) Uani 1 1 d . . . . .
C60 C 0.8730(3) 0.9287(3) 0.4338(3) 0.0227(10) Uani 1 1 d . . . . .
H60 H 0.9060 0.9016 0.3921 0.027 Uiso 1 1 calc R U . . .
C54 C 0.7503(3) 0.8194(3) 0.4670(3) 0.0195(9) Uani 1 1 d . . . . .
C58 C 0.8585(3) 1.0394(3) 0.5094(3) 0.0288(11) Uani 1 1 d . . . . .
H58 H 0.8819 1.0883 0.5195 0.035 Uiso 1 1 calc R U . . .
C49 C 0.6053(3) 1.1484(3) 0.4010(3) 0.0332(12) Uani 1 1 d . . . . .
H49 H 0.5846 1.1836 0.4392 0.040 Uiso 1 1 calc R U . . .
C50 C 0.6923(3) 1.1541(3) 0.3547(3) 0.0318(11) Uani 1 1 d . . . . .
H50 H 0.7317 1.1931 0.3614 0.038 Uiso 1 1 calc R U . . .
C51 C 0.7222(3) 1.1034(3) 0.2990(3) 0.0278(11) Uani 1 1 d . . . . .
H51 H 0.7815 1.1089 0.2659 0.033 Uiso 1 1 calc R U . . .
C56 C 0.7434(3) 0.9347(3) 0.5425(3) 0.0242(10) Uani 1 1 d . . . . .
H56 H 0.6879 0.9119 0.5752 0.029 Uiso 1 1 calc R U . . .
C59 C 0.9059(3) 1.0009(3) 0.4480(3) 0.0282(11) Uani 1 1 d . . . . .
H59 H 0.9613 1.0241 0.4154 0.034 Uiso 1 1 calc R U . . .
C53 C 0.7920(3) 0.7925(3) 0.3891(3) 0.0198(9) Uani 1 1 d . . . . .
H53A H 0.7940 0.8532 0.3367 0.024 Uiso 1 1 calc R U . . .
H53B H 0.8569 0.7595 0.3977 0.024 Uiso 1 1 calc R U . . .
C63 C 1.0721(3) 0.9388(3) 0.1945(2) 0.0174(9) Uani 1 1 d . . . . .
C62 C 0.9844(3) 0.9016(3) 0.2001(2) 0.0178(9) Uani 1 1 d . . . . .
C61 C 0.9932(3) 0.8058(3) 0.1858(3) 0.0181(9) Uani 1 1 d . . . . .
H61A H 1.0197 0.8141 0.1250 0.022 Uiso 1 1 calc R U . . .
H61B H 1.0355 0.7543 0.2258 0.022 Uiso 1 1 calc R U . . .
C67 C 1.2382(3) 0.9356(3) 0.1589(3) 0.0258(10) Uani 1 1 d . . . . .
H67 H 1.2958 0.9107 0.1337 0.031 Uiso 1 1 calc R U . . .
C64 C 1.0685(3) 1.0133(3) 0.2266(3) 0.0246(10) Uani 1 1 d . . . . .
H64 H 1.0105 1.0419 0.2480 0.029 Uiso 1 1 calc R U . . .
C65 C 1.1494(3) 1.0450(3) 0.2269(3) 0.0316(11) Uani 1 1 d . . . . .
H65 H 1.1469 1.0942 0.2504 0.038 Uiso 1 1 calc R U . . .
C68 C 1.1567(3) 0.9002(3) 0.1610(3) 0.0210(10) Uani 1 1 d . . . . .
H68 H 1.1595 0.8495 0.1393 0.025 Uiso 1 1 calc R U . . .
C66 C 1.2343(3) 1.0067(3) 0.1937(3) 0.0302(11) Uani 1 1 d . . . . .
H66 H 1.2896 1.0292 0.1947 0.036 Uiso 1 1 calc R U . . .
C71 C 0.7367(3) 1.1367(3) 0.0288(3) 0.0192(9) Uani 1 1 d . . . . .
C69 C 0.7574(3) 0.9492(3) 0.0887(3) 0.0183(9) Uani 1 1 d . . . . .
H69A H 0.8026 0.9474 0.0377 0.022 Uiso 1 1 calc R U . . .
H69B H 0.7929 0.9441 0.1358 0.022 Uiso 1 1 calc R U . . .
C70 C 0.6929(3) 1.0458(3) 0.0634(2) 0.0181(9) Uani 1 1 d . . . . .
C76 C 0.8240(3) 1.1397(3) 0.0481(3) 0.0215(10) Uani 1 1 d . . . . .
H76 H 0.8583 1.0821 0.0855 0.026 Uiso 1 1 calc R U . . .
C72 C 0.6878(3) 1.2220(3) -0.0267(3) 0.0236(10) Uani 1 1 d . . . . .
H72 H 0.6282 1.2210 -0.0403 0.028 Uiso 1 1 calc R U . . .
C73 C 0.7256(3) 1.3080(3) -0.0621(3) 0.0298(11) Uani 1 1 d . . . . .
H73 H 0.6921 1.3656 -0.1002 0.036 Uiso 1 1 calc R U . . .
C75 C 0.8606(3) 1.2263(3) 0.0129(3) 0.0272(11) Uani 1 1 d . . . . .
H75 H 0.9199 1.2280 0.0267 0.033 Uiso 1 1 calc R U . . .
C74 C 0.8120(3) 1.3104(3) -0.0421(3) 0.0292(11) Uani 1 1 d . . . . .
H74 H 0.8377 1.3696 -0.0662 0.035 Uiso 1 1 calc R U . . .
C44 C 0.1234(3) 0.3640(3) 0.3981(3) 0.0262(10) Uani 1 1 d . . . . .
C43 C 0.2050(3) 0.4099(3) 0.3485(3) 0.0277(11) Uani 1 1 d . . . . .
H43A H 0.2500 0.3621 0.3282 0.033 Uiso 1 1 calc R U . . .
H43B H 0.2358 0.4271 0.3876 0.033 Uiso 1 1 calc R U . . .
C42 C 0.1796(3) 0.5015(3) 0.2701(3) 0.0383(12) Uani 1 1 d . . . . .
H42A H 0.1508 0.4846 0.2303 0.057 Uiso 1 1 calc R U . . .
H42B H 0.2360 0.5296 0.2396 0.057 Uiso 1 1 calc R U . . .
H42C H 0.1358 0.5496 0.2899 0.057 Uiso 1 1 calc R U . . .
N1 N 0.0601(3) 0.3286(3) 0.4361(3) 0.0367(10) Uani 1 1 d . . . . .

loop_
_atom_site_aniso_label
_atom_site_aniso_U_11
_atom_site_aniso_U_22
_atom_site_aniso_U_33
_atom_site_aniso_U_23
_atom_site_aniso_U_13
_atom_site_aniso_U_12
S1 0.0170(5) 0.0166(5) 0.0194(6) -0.0089(5) -0.0023(4) -0.0041(4)
S8 0.0190(5) 0.0167(5) 0.0200(6) -0.0097(5) -0.0031(4) -0.0010(4)
S15 0.0171(5) 0.0134(5) 0.0206(6) -0.0074(5) -0.0012(4) -0.0020(4)
S22 0.0157(5) 0.0199(6) 0.0209(6) -0.0085(5) -0.0021(4) -0.0018(4)
C7 0.025(2) 0.011(2) 0.011(2) -0.0057(17) -0.0023(17) -0.0052(17)
C3 0.019(2) 0.013(2) 0.024(2) -0.0102(19) -0.0046(18) 0.0009(17)
C2 0.016(2) 0.016(2) 0.018(2) -0.0096(18) -0.0031(17) -0.0042(17)
C4 0.023(2) 0.012(2) 0.016(2) -0.0084(18) -0.0033(18) -0.0039(17)
C6 0.018(2) 0.016(2) 0.018(2) -0.0093(18) -0.0008(17) -0.0022(17)
C5 0.022(2) 0.017(2) 0.018(2) -0.0079(19) -0.0009(18) -0.0094(18)
C19 0.018(2) 0.013(2) 0.015(2) -0.0051(18) -0.0026(17) -0.0030(17)
C13 0.016(2) 0.013(2) 0.021(2) -0.0109(19) -0.0006(18) -0.0019(17)
C14 0.016(2) 0.013(2) 0.020(2) -0.0085(18) -0.0012(17) 0.0009(17)
C12 0.015(2) 0.016(2) 0.016(2) -0.0053(18) -0.0028(17) -0.0020(17)
C17 0.020(2) 0.017(2) 0.020(2) -0.0090(19) 0.0014(18) -0.0029(18)
C11 0.017(2) 0.018(2) 0.018(2) -0.0099(19) -0.0024(17) -0.0040(18)
C9 0.021(2) 0.009(2) 0.020(2) -0.0032(18) -0.0039(18) 0.0014(17)
C10 0.013(2) 0.017(2) 0.028(2) -0.012(2) -0.0020(18) -0.0008(17)
C15 0.017(2) 0.016(2) 0.020(2) -0.0078(19) -0.0042(18) -0.0021(17)
C8 0.019(2) 0.019(2) 0.016(2) -0.0069(19) -0.0009(17) -0.0058(18)
C18 0.019(2) 0.014(2) 0.019(2) -0.0056(18) -0.0027(18) -0.0036(17)
C16 0.020(2) 0.015(2) 0.014(2) -0.0078(18) -0.0050(17) -0.0016(18)
C25 0.013(2) 0.013(2) 0.022(2) -0.0113(18) -0.0003(17) -0.0001(17)
C21 0.020(2) 0.021(2) 0.021(2) -0.015(2) -0.0038(18) -0.0018(18)
C24 0.015(2) 0.016(2) 0.018(2) -0.0109(18) -0.0021(17) -0.0018(17)
C20 0.016(2) 0.018(2) 0.019(2) -0.0090(19) -0.0038(17) -0.0014(17)
C23 0.015(2) 0.014(2) 0.028(2) -0.0066(19) -0.0013(18) -0.0044(17)
C22 0.019(2) 0.017(2) 0.028(3) -0.013(2) -0.0044(19) -0.0034(18)
C29 0.026(2) 0.017(2) 0.036(3) -0.009(2) -0.010(2) -0.001(2)
C26 0.023(2) 0.015(2) 0.019(2) -0.0036(18) -0.0033(18) -0.0050(18)
C35 0.035(3) 0.040(3) 0.040(3) -0.029(3) -0.010(2) -0.002(2)
C38 0.034(3) 0.010(2) 0.027(3) -0.0092(19) 0.000(2) -0.0058(19)
C36 0.044(3) 0.035(3) 0.025(3) -0.019(2) 0.000(2) -0.015(2)
C34 0.025(2) 0.020(2) 0.023(2) -0.013(2) -0.0031(19) -0.0024(19)
C32 0.034(3) 0.019(2) 0.047(3) -0.018(2) -0.005(2) -0.006(2)
C37 0.039(3) 0.023(2) 0.039(3) -0.020(2) -0.004(2) -0.006(2)
C27 0.030(3) 0.018(2) 0.042(3) -0.015(2) -0.008(2) -0.005(2)
C28 0.028(3) 0.020(2) 0.032(3) -0.006(2) -0.005(2) -0.006(2)
C39 0.053(3) 0.026(3) 0.040(3) -0.018(2) 0.001(3) -0.021(2)
C31 0.076(4) 0.028(3) 0.050(3) -0.026(3) -0.018(3) -0.011(3)
C30 0.029(3) 0.022(2) 0.029(3) -0.016(2) -0.003(2) -0.004(2)
C40 0.061(4) 0.021(3) 0.037(3) -0.018(2) -0.001(3) -0.007(2)
C41 0.054(3) 0.018(2) 0.058(4) -0.022(3) -0.015(3) 0.005(2)
C33 0.042(3) 0.027(3) 0.076(4) -0.036(3) 0.015(3) -0.005(2)
O2 0.0198(15) 0.0101(14) 0.0261(16) -0.0100(13) -0.0033(12) -0.0023(12)
O4 0.0185(15) 0.0118(14) 0.0265(16) -0.0117(13) -0.0025(12) -0.0037(12)
O7 0.0264(17) 0.0176(15) 0.0291(17) -0.0138(14) -0.0033(14) -0.0038(13)
O3 0.0220(15) 0.0114(14) 0.0239(16) -0.0067(13) -0.0011(13) -0.0070(12)
O1 0.0187(15) 0.0149(14) 0.0226(16) -0.0109(13) -0.0039(12) -0.0019(12)
O6 0.0300(18) 0.0253(17) 0.0270(17) -0.0148(14) 0.0048(14) -0.0093(14)
O8 0.0188(17) 0.0189(16) 0.053(2) -0.0064(16) -0.0072(15) -0.0020(14)
O5 0.0233(19) 0.043(2) 0.081(3) -0.050(2) 0.0114(18) -0.0091(16)
C45 0.018(2) 0.013(2) 0.025(2) -0.0104(19) -0.0007(18) -0.0064(17)
C46 0.030(3) 0.015(2) 0.024(2) -0.013(2) -0.005(2) 0.0007(19)
C55 0.025(2) 0.011(2) 0.022(2) -0.0062(19) -0.0080(19) 0.0015(18)
C48 0.038(3) 0.020(2) 0.031(3) -0.014(2) -0.002(2) -0.003(2)
C57 0.035(3) 0.018(2) 0.031(3) -0.016(2) -0.004(2) -0.001(2)
C52 0.037(3) 0.015(2) 0.027(3) -0.010(2) -0.004(2) -0.009(2)
C47 0.023(2) 0.015(2) 0.027(2) -0.0106(19) -0.0058(19) -0.0009(18)
C60 0.028(2) 0.021(2) 0.025(2) -0.014(2) -0.003(2) -0.005(2)
C54 0.019(2) 0.015(2) 0.025(2) -0.0087(19) -0.0045(19) 0.0025(18)
C58 0.034(3) 0.020(2) 0.041(3) -0.019(2) -0.009(2) -0.004(2)
C49 0.049(3) 0.022(2) 0.040(3) -0.020(2) -0.014(3) -0.004(2)
C50 0.048(3) 0.015(2) 0.034(3) -0.005(2) -0.015(2) -0.010(2)
C51 0.035(3) 0.019(2) 0.032(3) -0.007(2) -0.009(2) -0.009(2)
C56 0.028(2) 0.019(2) 0.027(3) -0.010(2) -0.006(2) -0.002(2)
C59 0.029(3) 0.027(3) 0.037(3) -0.016(2) -0.003(2) -0.011(2)
C53 0.022(2) 0.013(2) 0.028(2) -0.0114(19) 0.0025(19) -0.0080(18)
C63 0.024(2) 0.014(2) 0.013(2) -0.0015(18) -0.0058(18) -0.0048(18)
C62 0.024(2) 0.017(2) 0.010(2) -0.0021(18) -0.0046(18) -0.0012(19)
C61 0.017(2) 0.015(2) 0.026(2) -0.0118(19) -0.0016(18) -0.0031(17)
C67 0.020(2) 0.025(2) 0.027(3) 0.000(2) -0.0035(19) -0.009(2)
C64 0.027(2) 0.019(2) 0.032(3) -0.013(2) 0.000(2) -0.007(2)
C65 0.041(3) 0.026(3) 0.035(3) -0.014(2) -0.009(2) -0.011(2)
C68 0.022(2) 0.017(2) 0.024(2) -0.0057(19) -0.0009(19) -0.0071(19)
C66 0.031(3) 0.025(3) 0.037(3) -0.007(2) -0.009(2) -0.014(2)
C71 0.022(2) 0.016(2) 0.024(2) -0.0132(19) -0.0002(19) -0.0022(18)
C69 0.017(2) 0.018(2) 0.026(2) -0.0146(19) 0.0012(18) -0.0068(18)
C70 0.021(2) 0.020(2) 0.016(2) -0.0102(19) -0.0024(18) -0.0019(19)
C76 0.024(2) 0.020(2) 0.027(2) -0.014(2) -0.0032(19) -0.0041(19)
C72 0.019(2) 0.022(2) 0.030(3) -0.009(2) -0.002(2) -0.0053(19)
C73 0.033(3) 0.016(2) 0.037(3) -0.006(2) -0.003(2) -0.003(2)
C75 0.025(2) 0.031(3) 0.036(3) -0.023(2) 0.001(2) -0.011(2)
C74 0.035(3) 0.021(2) 0.035(3) -0.011(2) 0.000(2) -0.014(2)
C44 0.034(3) 0.023(2) 0.023(3) -0.010(2) -0.011(2) 0.004(2)
C43 0.027(3) 0.034(3) 0.024(3) -0.013(2) -0.004(2) -0.002(2)
C42 0.032(3) 0.035(3) 0.046(3) -0.010(3) -0.007(2) -0.008(2)
N1 0.034(2) 0.030(2) 0.041(3) -0.006(2) -0.006(2) -0.004(2)

loop_
_atom_type_symbol
_atom_type_description
_atom_type_scat_dispersion_real
_atom_type_scat_dispersion_imag
_atom_type_scat_source
C C 0.0033 0.0016 'International Tables Vol C Tables 4.2.6.8 and 6.1.1.4'
S S 0.1246 0.1234 'International Tables Vol C Tables 4.2.6.8 and 6.1.1.4'
N N 0.0061 0.0033 'International Tables Vol C Tables 4.2.6.8 and 6.1.1.4'
O O 0.0106 0.0060 'International Tables Vol C Tables 4.2.6.8 and 6.1.1.4'
H H 0.0000 0.0000 'International Tables Vol C Tables 4.2.6.8 and 6.1.1.4'

loop_
_geom_angle_atom_site_label_1
_geom_angle_atom_site_label_2
_geom_angle_atom_site_label_3
_geom_angle
_geom_angle_site_symmetry_1
_geom_angle_site_symmetry_3
_geom_angle_publ_flag
C2 S1 C24 98.83(17) . . ?
C8 S8 C6 98.78(18) . . ?
C14 S15 C12 96.51(18) . . ?
C18 S22 C20 102.51(18) . . ?
O3 C7 C2 123.0(3) . . ?
O3 C7 C6 117.7(3) . . ?
C2 C7 C6 118.9(3) . . ?
C4 C3 C2 122.4(4) . . ?
C4 C3 H3 118.8 . . ?
C2 C3 H3 118.8 . . ?
C7 C2 C3 119.7(3) . . ?
C7 C2 S1 122.0(3) . . ?
C3 C2 S1 118.1(3) . . ?
C3 C4 C5 116.6(3) . . ?
C3 C4 C26 123.7(4) . . ?
C5 C4 C26 119.6(3) . . ?
C5 C6 C7 119.9(4) . . ?
C5 C6 S8 118.7(3) . . ?
C7 C6 S8 121.3(3) . . ?
C6 C5 C4 122.2(4) . . ?
C6 C5 H5 118.9 . . ?
C4 C5 H5 118.9 . . ?
O1 C19 C18 121.5(3) . . ?
O1 C19 C14 119.3(3) . . ?
C18 C19 C14 118.9(3) . . ?
C8 C13 C12 119.8(3) . . ?
C8 C13 O4 120.4(3) . . ?
C12 C13 O4 119.6(3) . . ?
C15 C14 C19 119.8(3) . . ?
C15 C14 S15 118.7(3) . . ?
C19 C14 S15 121.2(3) . . ?
C13 C12 C11 120.0(4) . . ?
C13 C12 S15 119.5(3) . . ?
C11 C12 S15 120.4(3) . . ?
C18 C17 C16 122.5(4) . . ?
C18 C17 H17 118.8 . . ?
C16 C17 H17 118.8 . . ?
C10 C11 C12 120.7(4) . . ?
C10 C11 H11 119.7 . . ?
C12 C11 H11 119.7 . . ?
C10 C9 C8 121.1(4) . . ?
C10 C9 H9 119.4 . . ?
C8 C9 H9 119.4 . . ?
C11 C10 C9 118.4(3) . . ?
C11 C10 C38 121.4(4) . . ?
C9 C10 C38 120.2(4) . . ?
C14 C15 C16 122.2(4) . . ?
C14 C15 H15 118.9 . . ?
C16 C15 H15 118.9 . . ?
C13 C8 C9 119.5(4) . . ?
C13 C8 S8 119.7(3) . . ?
C9 C8 S8 120.7(3) . . ?
C17 C18 C19 119.6(4) . . ?
C17 C18 S22 117.8(3) . . ?
C19 C18 S22 122.6(3) . . ?
C15 C16 C17 116.8(3) . . ?
C15 C16 C34 122.2(3) . . ?
C17 C16 C34 121.0(3) . . ?
C24 C25 O2 120.4(3) . . ?
C24 C25 C20 119.4(3) . . ?
O2 C25 C20 120.2(3) . . ?
C22 C21 C20 121.9(4) . . ?
C22 C21 H21 119.0 . . ?
C20 C21 H21 119.0 . . ?
C25 C24 C23 119.9(4) . . ?
C25 C24 S1 121.5(3) . . ?
C23 C24 S1 118.6(3) . . ?
C25 C20 C21 119.5(4) . . ?
C25 C20 S22 121.5(3) . . ?
C21 C20 S22 118.9(3) . . ?
C22 C23 C24 122.7(4) . . ?
C22 C23 H23 118.6 . . ?
C24 C23 H23 118.6 . . ?
C23 C22 C21 116.5(4) . . ?
C23 C22 C30 121.6(4) . . ?
C21 C22 C30 121.7(4) . . ?
C26 C29 H29A 109.5 . . ?
C26 C29 H29B 109.5 . . ?
H29A C29 H29B 109.5 . . ?
C26 C29 H29C 109.5 . . ?
H29A C29 H29C 109.5 . . ?
H29B C29 H29C 109.5 . . ?
C29 C26 C28 108.4(3) . . ?
C29 C26 C4 112.6(3) . . ?
C28 C26 C4 109.7(3) . . ?
C29 C26 C27 108.0(3) . . ?
C28 C26 C27 109.7(4) . . ?
C4 C26 C27 108.5(3) . . ?
C34 C35 H35A 109.5 . . ?
C34 C35 H35B 109.5 . . ?
H35A C35 H35B 109.5 . . ?
C34 C35 H35C 109.5 . . ?
H35A C35 H35C 109.5 . . ?
H35B C35 H35C 109.5 . . ?
C39 C38 C40 108.9(4) . . ?
C39 C38 C41 109.5(4) . . ?
C40 C38 C41 108.1(4) . . ?
C39 C38 C10 109.2(3) . . ?
C40 C38 C10 112.6(3) . . ?
C41 C38 C10 108.5(3) . . ?
C34 C36 H36A 109.5 . . ?
C34 C36 H36B 109.5 . . ?
H36A C36 H36B 109.5 . . ?
C34 C36 H36C 109.5 . . ?
H36A C36 H36C 109.5 . . ?
H36B C36 H36C 109.5 . . ?
C36 C34 C35 108.6(4) . . ?
C36 C34 C16 110.0(3) . . ?
C35 C34 C16 111.7(3) . . ?
C36 C34 C37 109.3(3) . . ?
C35 C34 C37 108.0(4) . . ?
C16 C34 C37 109.2(3) . . ?
C30 C32 H32A 109.5 . . ?
C30 C32 H32B 109.5 . . ?
H32A C32 H32B 109.5 . . ?
C30 C32 H32C 109.5 . . ?
H32A C32 H32C 109.5 . . ?
H32B C32 H32C 109.5 . . ?
C34 C37 H37A 109.5 . . ?
C34 C37 H37B 109.5 . . ?
H37A C37 H37B 109.5 . . ?
C34 C37 H37C 109.5 . . ?
H37A C37 H37C 109.5 . . ?
H37B C37 H37C 109.5 . . ?
C26 C27 H27A 109.5 . . ?
C26 C27 H27B 109.5 . . ?
H27A C27 H27B 109.5 . . ?
C26 C27 H27C 109.5 . . ?
H27A C27 H27C 109.5 . . ?
H27B C27 H27C 109.5 . . ?
C26 C28 H28A 109.5 . . ?
C26 C28 H28B 109.5 . . ?
H28A C28 H28B 109.5 . . ?
C26 C28 H28C 109.5 . . ?
H28A C28 H28C 109.5 . . ?
H28B C28 H28C 109.5 . . ?
C38 C39 H39A 109.5 . . ?
C38 C39 H39B 109.5 . . ?
H39A C39 H39B 109.5 . . ?
C38 C39 H39C 109.5 . . ?
H39A C39 H39C 109.5 . . ?
H39B C39 H39C 109.5 . . ?
C30 C31 H31A 109.5 . . ?
C30 C31 H31B 109.5 . . ?
H31A C31 H31B 109.5 . . ?
C30 C31 H31C 109.5 . . ?
H31A C31 H31C 109.5 . . ?
H31B C31 H31C 109.5 . . ?
C32 C30 C31 108.2(4) . . ?
C32 C30 C33 109.1(4) . . ?
C31 C30 C33 109.2(4) . . ?
C32 C30 C22 111.8(3) . . ?
C31 C30 C22 111.0(3) . . ?
C33 C30 C22 107.5(4) . . ?
C38 C40 H40A 109.5 . . ?
C38 C40 H40B 109.5 . . ?
H40A C40 H40B 109.5 . . ?
C38 C40 H40C 109.5 . . ?
H40A C40 H40C 109.5 . . ?
H40B C40 H40C 109.5 . . ?
C38 C41 H41A 109.5 . . ?
C38 C41 H41B 109.5 . . ?
H41A C41 H41B 109.5 . . ?
C38 C41 H41C 109.5 . . ?
H41A C41 H41C 109.5 . . ?
H41B C41 H41C 109.5 . . ?
C30 C33 H33A 109.5 . . ?
C30 C33 H33B 109.5 . . ?
H33A C33 H33B 109.5 . . ?
C30 C33 H33C 109.5 . . ?
H33A C33 H33C 109.5 . . ?
H33B C33 H33C 109.5 . . ?
C25 O2 C61 111.8(3) . . ?
C13 O4 C45 115.2(3) . . ?
C7 O3 C53 118.4(3) . . ?
C19 O1 C69 116.4(3) . . ?
O4 C45 C46 107.5(3) . . ?
O4 C45 H45A 110.2 . . ?
C46 C45 H45A 110.2 . . ?
O4 C45 H45B 110.2 . . ?
C46 C45 H45B 110.2 . . ?
H45A C45 H45B 108.5 . . ?
O5 C46 C47 121.7(4) . . ?
O5 C46 C45 120.9(4) . . ?
C47 C46 C45 117.4(4) . . ?
C56 C55 C60 120.2(4) . . ?
C56 C55 C54 117.9(4) . . ?
C60 C55 C54 122.0(4) . . ?
C47 C48 C49 120.0(4) . . ?
C47 C48 H48 120.0 . . ?
C49 C48 H48 120.0 . . ?
C58 C57 C56 120.0(4) . . ?
C58 C57 H57 120.0 . . ?
C56 C57 H57 120.0 . . ?
C47 C52 C51 120.4(4) . . ?
C47 C52 H52 119.8 . . ?
C51 C52 H52 119.8 . . ?
C52 C47 C48 119.5(4) . . ?
C52 C47 C46 122.2(4) . . ?
C48 C47 C46 118.3(4) . . ?
C59 C60 C55 119.5(4) . . ?
C59 C60 H60 120.3 . . ?
C55 C60 H60 120.3 . . ?
O6 C54 C53 121.7(3) . . ?
O6 C54 C55 121.4(4) . . ?
C53 C54 C55 116.9(3) . . ?
C59 C58 C57 120.2(4) . . ?
C59 C58 H58 119.9 . . ?
C57 C58 H58 119.9 . . ?
C50 C49 C48 120.1(4) . . ?
C50 C49 H49 119.9 . . ?
C48 C49 H49 119.9 . . ?
C51 C50 C49 120.0(4) . . ?
C51 C50 H50 120.0 . . ?
C49 C50 H50 120.0 . . ?
C50 C51 C52 119.9(4) . . ?
C50 C51 H51 120.0 . . ?
C52 C51 H51 120.0 . . ?
C55 C56 C57 119.9(4) . . ?
C55 C56 H56 120.1 . . ?
C57 C56 H56 120.1 . . ?
C58 C59 C60 120.3(4) . . ?
C58 C59 H59 119.9 . . ?
C60 C59 H59 119.9 . . ?
O3 C53 C54 113.4(3) . . ?
O3 C53 H53A 108.9 . . ?
C54 C53 H53A 108.9 . . ?
O3 C53 H53B 108.9 . . ?
C54 C53 H53B 108.9 . . ?
H53A C53 H53B 107.7 . . ?
C68 C63 C64 119.5(4) . . ?
C68 C63 C62 122.0(4) . . ?
C64 C63 C62 118.4(4) . . ?
O7 C62 C63 122.1(4) . . ?
O7 C62 C61 120.6(4) . . ?
C63 C62 C61 117.2(3) . . ?
O2 C61 C62 109.0(3) . . ?
O2 C61 H61A 109.9 . . ?
C62 C61 H61A 109.9 . . ?
O2 C61 H61B 109.9 . . ?
C62 C61 H61B 109.9 . . ?
H61A C61 H61B 108.3 . . ?
C66 C67 C68 119.7(4) . . ?
C66 C67 H67 120.2 . . ?
C68 C67 H67 120.2 . . ?
C65 C64 C63 119.6(4) . . ?
C65 C64 H64 120.2 . . ?
C63 C64 H64 120.2 . . ?
C64 C65 C66 121.4(4) . . ?
C64 C65 H65 119.3 . . ?
C66 C65 H65 119.3 . . ?
C63 C68 C67 120.3(4) . . ?
C63 C68 H68 119.8 . . ?
C67 C68 H68 119.8 . . ?
C67 C66 C65 119.5(4) . . ?
C67 C66 H66 120.3 . . ?
C65 C66 H66 120.3 . . ?
C76 C71 C72 119.0(4) . . ?
C76 C71 C70 123.2(4) . . ?
C72 C71 C70 117.7(4) . . ?
O1 C69 C70 112.8(3) . . ?
O1 C69 H69A 109.0 . . ?
C70 C69 H69A 109.0 . . ?
O1 C69 H69B 109.0 . . ?
C70 C69 H69B 109.0 . . ?
H69A C69 H69B 107.8 . . ?
O8 C70 C71 121.0(4) . . ?
O8 C70 C69 121.9(4) . . ?
C71 C70 C69 117.1(3) . . ?
C75 C76 C71 120.0(4) . . ?
C75 C76 H76 120.0 . . ?
C71 C76 H76 120.0 . . ?
C73 C72 C71 120.3(4) . . ?
C73 C72 H72 119.8 . . ?
C71 C72 H72 119.8 . . ?
C74 C73 C72 120.2(4) . . ?
C74 C73 H73 119.9 . . ?
C72 C73 H73 119.9 . . ?
C74 C75 C76 120.7(4) . . ?
C74 C75 H75 119.6 . . ?
C76 C75 H75 119.7 . . ?
C75 C74 C73 119.7(4) . . ?
C75 C74 H74 120.1 . . ?
C73 C74 H74 120.1 . . ?
N1 C44 C43 179.7(5) . . ?
C44 C43 C42 112.6(4) . . ?
C44 C43 H43A 109.1 . . ?
C42 C43 H43A 109.1 . . ?
C44 C43 H43B 109.1 . . ?
C42 C43 H43B 109.1 . . ?
H43A C43 H43B 107.8 . . ?
C43 C42 H42A 109.5 . . ?
C43 C42 H42B 109.5 . . ?
H42A C42 H42B 109.5 . . ?
C43 C42 H42C 109.5 . . ?
H42A C42 H42C 109.5 . . ?
H42B C42 H42C 109.5 . . ?

loop_
_geom_bond_atom_site_label_1
_geom_bond_atom_site_label_2
_geom_bond_distance
_geom_bond_site_symmetry_2
_geom_bond_publ_flag
S1 C2 1.785(4) . ?
S1 C24 1.786(4) . ?
S8 C8 1.783(4) . ?
S8 C6 1.791(4) . ?
S15 C14 1.786(4) . ?
S15 C12 1.791(4) . ?
S22 C18 1.785(4) . ?
S22 C20 1.788(4) . ?
C7 O3 1.381(4) . ?
C7 C2 1.392(5) . ?
C7 C6 1.396(5) . ?
C3 C4 1.389(5) . ?
C3 C2 1.393(5) . ?
C3 H3 0.9500 . ?
C4 C5 1.397(5) . ?
C4 C26 1.532(5) . ?
C6 C5 1.387(5) . ?
C5 H5 0.9500 . ?
C19 O1 1.386(4) . ?
C19 C18 1.398(5) . ?
C19 C14 1.398(5) . ?
C13 C8 1.382(5) . ?
C13 C12 1.382(5) . ?
C13 O4 1.386(4) . ?
C14 C15 1.389(5) . ?
C12 C11 1.397(5) . ?
C17 C18 1.385(5) . ?
C17 C16 1.395(5) . ?
C17 H17 0.9500 . ?
C11 C10 1.386(5) . ?
C11 H11 0.9500 . ?
C9 C10 1.389(5) . ?
C9 C8 1.397(5) . ?
C9 H9 0.9500 . ?
C10 C38 1.539(5) . ?
C15 C16 1.389(5) . ?
C15 H15 0.9500 . ?
C16 C34 1.539(5) . ?
C25 C24 1.384(5) . ?
C25 O2 1.394(4) . ?
C25 C20 1.395(5) . ?
C21 C22 1.400(5) . ?
C21 C20 1.400(5) . ?
C21 H21 0.9500 . ?
C24 C23 1.388(5) . ?
C23 C22 1.387(5) . ?
C23 H23 0.9500 . ?
C22 C30 1.539(5) . ?
C29 C26 1.528(5) . ?
C29 H29A 0.9800 . ?
C29 H29B 0.9800 . ?
C29 H29C 0.9800 . ?
C26 C28 1.527(5) . ?
C26 C27 1.546(5) . ?
C35 C34 1.529(6) . ?
C35 H35A 0.9800 . ?
C35 H35B 0.9800 . ?
C35 H35C 0.9800 . ?
C38 C39 1.525(6) . ?
C38 C40 1.525(6) . ?
C38 C41 1.529(6) . ?
C36 C34 1.527(6) . ?
C36 H36A 0.9800 . ?
C36 H36B 0.9800 . ?
C36 H36C 0.9800 . ?
C34 C37 1.543(6) . ?
C32 C30 1.516(6) . ?
C32 H32A 0.9800 . ?
C32 H32B 0.9800 . ?
C32 H32C 0.9800 . ?
C37 H37A 0.9800 . ?
C37 H37B 0.9800 . ?
C37 H37C 0.9800 . ?
C27 H27A 0.9800 . ?
C27 H27B 0.9800 . ?
C27 H27C 0.9800 . ?
C28 H28A 0.9800 . ?
C28 H28B 0.9800 . ?
C28 H28C 0.9800 . ?
C39 H39A 0.9800 . ?
C39 H39B 0.9800 . ?
C39 H39C 0.9800 . ?
C31 C30 1.531(6) . ?
C31 H31A 0.9800 . ?
C31 H31B 0.9800 . ?
C31 H31C 0.9800 . ?
C30 C33 1.531(6) . ?
C40 H40A 0.9800 . ?
C40 H40B 0.9800 . ?
C40 H40C 0.9800 . ?
C41 H41A 0.9800 . ?
C41 H41B 0.9800 . ?
C41 H41C 0.9800 . ?
C33 H33A 0.9800 . ?
C33 H33B 0.9800 . ?
C33 H33C 0.9800 . ?
O2 C61 1.419(4) . ?
O4 C45 1.423(4) . ?
O7 C62 1.221(4) . ?
O3 C53 1.436(4) . ?
O1 C69 1.436(4) . ?
O6 C54 1.221(5) . ?
O8 C70 1.214(4) . ?
O5 C46 1.204(5) . ?
C45 C46 1.512(5) . ?
C45 H45A 0.9900 . ?
C45 H45B 0.9900 . ?
C46 C47 1.498(6) . ?
C55 C56 1.384(5) . ?
C55 C60 1.395(6) . ?
C55 C54 1.507(5) . ?
C48 C47 1.385(5) . ?
C48 C49 1.390(6) . ?
C48 H48 0.9500 . ?
C57 C58 1.384(6) . ?
C57 C56 1.386(6) . ?
C57 H57 0.9500 . ?
C52 C47 1.382(6) . ?
C52 C51 1.388(6) . ?
C52 H52 0.9500 . ?
C60 C59 1.384(5) . ?
C60 H60 0.9500 . ?
C54 C53 1.501(5) . ?
C58 C59 1.381(6) . ?
C58 H58 0.9500 . ?
C49 C50 1.379(6) . ?
C49 H49 0.9500 . ?
C50 C51 1.377(6) . ?
C50 H50 0.9500 . ?
C51 H51 0.9500 . ?
C56 H56 0.9500 . ?
C59 H59 0.9500 . ?
C53 H53A 0.9900 . ?
C53 H53B 0.9900 . ?
C63 C68 1.382(5) . ?
C63 C64 1.400(5) . ?
C63 C62 1.487(5) . ?
C62 C61 1.519(5) . ?
C61 H61A 0.9900 . ?
C61 H61B 0.9900 . ?
C67 C66 1.383(6) . ?
C67 C68 1.402(5) . ?
C67 H67 0.9500 . ?
C64 C65 1.374(6) . ?
C64 H64 0.9500 . ?
C65 C66 1.382(6) . ?
C65 H65 0.9500 . ?
C68 H68 0.9500 . ?
C66 H66 0.9500 . ?
C71 C76 1.396(5) . ?
C71 C72 1.397(5) . ?
C71 C70 1.493(5) . ?
C69 C70 1.509(5) . ?
C69 H69A 0.9900 . ?
C69 H69B 0.9900 . ?
C76 C75 1.382(6) . ?
C76 H76 0.9500 . ?
C72 C73 1.383(6) . ?
C72 H72 0.9500 . ?
C73 C74 1.384(6) . ?
C73 H73 0.9500 . ?
C75 C74 1.381(6) . ?
C75 H75 0.9500 . ?
C74 H74 0.9500 . ?
C44 N1 1.139(5) . ?
C44 C43 1.470(6) . ?
C43 C42 1.519(6) . ?
C43 H43A 0.9900 . ?
C43 H43B 0.9900 . ?
C42 H42A 0.9800 . ?
C42 H42B 0.9800 . ?
C42 H42C 0.9800 . ?

loop_
_geom_torsion_atom_site_label_1
_geom_torsion_atom_site_label_2
_geom_torsion_atom_site_label_3
_geom_torsion_atom_site_label_4
_geom_torsion
_geom_torsion_site_symmetry_1
_geom_torsion_site_symmetry_2
_geom_torsion_site_symmetry_3
_geom_torsion_site_symmetry_4
_geom_torsion_publ_flag
O3 C7 C2 C3 -177.5(3) . . . . ?
C6 C7 C2 C3 -4.4(5) . . . . ?
O3 C7 C2 S1 -1.9(5) . . . . ?
C6 C7 C2 S1 171.1(3) . . . . ?
C4 C3 C2 C7 2.9(6) . . . . ?
C4 C3 C2 S1 -172.8(3) . . . . ?
C24 S1 C2 C7 -79.2(3) . . . . ?
C24 S1 C2 C3 96.4(3) . . . . ?
C2 C3 C4 C5 0.2(5) . . . . ?
C2 C3 C4 C26 177.1(3) . . . . ?
O3 C7 C6 C5 176.4(3) . . . . ?
C2 C7 C6 C5 3.0(5) . . . . ?
O3 C7 C6 S8 -1.6(5) . . . . ?
C2 C7 C6 S8 -175.1(3) . . . . ?
C8 S8 C6 C5 -98.1(3) . . . . ?
C8 S8 C6 C7 80.0(3) . . . . ?
C7 C6 C5 C4 0.2(6) . . . . ?
S8 C6 C5 C4 178.3(3) . . . . ?
C3 C4 C5 C6 -1.8(5) . . . . ?
C26 C4 C5 C6 -178.8(3) . . . . ?
O1 C19 C14 C15 -179.3(3) . . . . ?
C18 C19 C14 C15 -5.3(6) . . . . ?
O1 C19 C14 S15 -5.8(5) . . . . ?
C18 C19 C14 S15 168.2(3) . . . . ?
C12 S15 C14 C15 97.7(3) . . . . ?
C12 S15 C14 C19 -75.9(4) . . . . ?
C8 C13 C12 C11 6.9(6) . . . . ?
O4 C13 C12 C11 -168.2(3) . . . . ?
C8 C13 C12 S15 -170.2(3) . . . . ?
O4 C13 C12 S15 14.6(5) . . . . ?
C14 S15 C12 C13 131.2(3) . . . . ?
C14 S15 C12 C11 -45.9(3) . . . . ?
C13 C12 C11 C10 -2.2(6) . . . . ?
S15 C12 C11 C10 174.9(3) . . . . ?
C12 C11 C10 C9 -2.5(6) . . . . ?
C12 C11 C10 C38 177.1(4) . . . . ?
C8 C9 C10 C11 2.5(6) . . . . ?
C8 C9 C10 C38 -177.0(4) . . . . ?
C19 C14 C15 C16 3.2(6) . . . . ?
S15 C14 C15 C16 -170.5(3) . . . . ?
C12 C13 C8 C9 -6.8(6) . . . . ?
O4 C13 C8 C9 168.3(3) . . . . ?
C12 C13 C8 S8 171.5(3) . . . . ?
O4 C13 C8 S8 -13.4(5) . . . . ?
C10 C9 C8 C13 2.1(6) . . . . ?
C10 C9 C8 S8 -176.2(3) . . . . ?
C6 S8 C8 C13 -128.7(3) . . . . ?
C6 S8 C8 C9 49.5(4) . . . . ?
C16 C17 C18 C19 1.0(6) . . . . ?
C16 C17 C18 S22 -178.1(3) . . . . ?
O1 C19 C18 C17 177.1(3) . . . . ?
C14 C19 C18 C17 3.3(6) . . . . ?
O1 C19 C18 S22 -3.8(5) . . . . ?
C14 C19 C18 S22 -177.7(3) . . . . ?
C20 S22 C18 C17 -101.9(3) . . . . ?
C20 S22 C18 C19 79.0(3) . . . . ?
C14 C15 C16 C17 1.0(6) . . . . ?
C14 C15 C16 C34 178.2(4) . . . . ?
C18 C17 C16 C15 -3.2(6) . . . . ?
C18 C17 C16 C34 179.7(4) . . . . ?
O2 C25 C24 C23 179.5(3) . . . . ?
C20 C25 C24 C23 0.7(6) . . . . ?
O2 C25 C24 S1 -2.4(5) . . . . ?
C20 C25 C24 S1 178.8(3) . . . . ?
C2 S1 C24 C25 112.4(3) . . . . ?
C2 S1 C24 C23 -69.5(3) . . . . ?
C24 C25 C20 C21 -1.1(6) . . . . ?
O2 C25 C20 C21 -179.9(3) . . . . ?
C24 C25 C20 S22 -176.8(3) . . . . ?
O2 C25 C20 S22 4.4(5) . . . . ?
C22 C21 C20 C25 0.2(6) . . . . ?
C22 C21 C20 S22 176.1(3) . . . . ?
C18 S22 C20 C25 -109.0(3) . . . . ?
C18 S22 C20 C21 75.3(3) . . . . ?
C25 C24 C23 C22 0.6(6) . . . . ?
S1 C24 C23 C22 -177.6(3) . . . . ?
C24 C23 C22 C21 -1.4(6) . . . . ?
C24 C23 C22 C30 173.8(4) . . . . ?
C20 C21 C22 C23 1.0(6) . . . . ?
C20 C21 C22 C30 -174.2(4) . . . . ?
C3 C4 C26 C29 5.2(5) . . . . ?
C5 C4 C26 C29 -177.9(3) . . . . ?
C3 C4 C26 C28 126.0(4) . . . . ?
C5 C4 C26 C28 -57.2(5) . . . . ?
C3 C4 C26 C27 -114.2(4) . . . . ?
C5 C4 C26 C27 62.6(5) . . . . ?
C11 C10 C38 C39 -111.1(4) . . . . ?
C9 C10 C38 C39 68.4(5) . . . . ?
C11 C10 C38 C40 10.0(6) . . . . ?
C9 C10 C38 C40 -170.5(4) . . . . ?
C11 C10 C38 C41 129.6(4) . . . . ?
C9 C10 C38 C41 -50.9(5) . . . . ?
C15 C16 C34 C36 124.1(4) . . . . ?
C17 C16 C34 C36 -58.9(5) . . . . ?
C15 C16 C34 C35 3.5(6) . . . . ?
C17 C16 C34 C35 -179.5(4) . . . . ?
C15 C16 C34 C37 -116.0(4) . . . . ?
C17 C16 C34 C37 61.1(5) . . . . ?
C23 C22 C30 C32 29.5(5) . . . . ?
C21 C22 C30 C32 -155.6(4) . . . . ?
C23 C22 C30 C31 150.4(4) . . . . ?
C21 C22 C30 C31 -34.7(6) . . . . ?
C23 C22 C30 C33 -90.2(5) . . . . ?
C21 C22 C30 C33 84.7(5) . . . . ?
C24 C25 O2 C61 87.4(4) . . . . ?
C20 C25 O2 C61 -93.8(4) . . . . ?
C8 C13 O4 C45 91.4(4) . . . . ?
C12 C13 O4 C45 -93.5(4) . . . . ?
C2 C7 O3 C53 -61.1(5) . . . . ?
C6 C7 O3 C53 125.8(4) . . . . ?
C18 C19 O1 C69 68.6(4) . . . . ?
C14 C19 O1 C69 -117.6(4) . . . . ?
C13 O4 C45 C46 -170.0(3) . . . . ?
O4 C45 C46 O5 -5.0(6) . . . . ?
O4 C45 C46 C47 174.5(3) . . . . ?
C51 C52 C47 C48 0.2(6) . . . . ?
C51 C52 C47 C46 179.6(4) . . . . ?
C49 C48 C47 C52 -1.7(6) . . . . ?
C49 C48 C47 C46 179.0(4) . . . . ?
O5 C46 C47 C52 -161.8(4) . . . . ?
C45 C46 C47 C52 18.6(6) . . . . ?
O5 C46 C47 C48 17.5(6) . . . . ?
C45 C46 C47 C48 -162.0(4) . . . . ?
C56 C55 C60 C59 -0.6(6) . . . . ?
C54 C55 C60 C59 178.3(4) . . . . ?
C56 C55 C54 O6 -12.5(6) . . . . ?
C60 C55 C54 O6 168.5(4) . . . . ?
C56 C55 C54 C53 168.5(4) . . . . ?
C60 C55 C54 C53 -10.4(6) . . . . ?
C56 C57 C58 C59 1.0(7) . . . . ?
C47 C48 C49 C50 1.4(7) . . . . ?
C48 C49 C50 C51 0.3(7) . . . . ?
C49 C50 C51 C52 -1.8(6) . . . . ?
C47 C52 C51 C50 1.5(6) . . . . ?
C60 C55 C56 C57 0.7(6) . . . . ?
C54 C55 C56 C57 -178.3(4) . . . . ?
C58 C57 C56 C55 -0.9(6) . . . . ?
C57 C58 C59 C60 -1.0(7) . . . . ?
C55 C60 C59 C58 0.8(6) . . . . ?
C7 O3 C53 C54 -74.9(4) . . . . ?
O6 C54 C53 O3 8.9(5) . . . . ?
C55 C54 C53 O3 -172.2(3) . . . . ?
C68 C63 C62 O7 -169.3(4) . . . . ?
C64 C63 C62 O7 12.4(6) . . . . ?
C68 C63 C62 C61 12.6(6) . . . . ?
C64 C63 C62 C61 -165.6(4) . . . . ?
C25 O2 C61 C62 -174.2(3) . . . . ?
O7 C62 C61 O2 -3.6(5) . . . . ?
C63 C62 C61 O2 174.5(3) . . . . ?
C68 C63 C64 C65 -2.1(6) . . . . ?
C62 C63 C64 C65 176.2(4) . . . . ?
C63 C64 C65 C66 1.9(7) . . . . ?
C64 C63 C68 C67 -0.1(6) . . . . ?
C62 C63 C68 C67 -178.4(4) . . . . ?
C66 C67 C68 C63 2.5(6) . . . . ?
C68 C67 C66 C65 -2.6(6) . . . . ?
C64 C65 C66 C67 0.4(7) . . . . ?
C19 O1 C69 C70 87.0(4) . . . . ?
C76 C71 C70 O8 155.2(4) . . . . ?
C72 C71 C70 O8 -25.8(6) . . . . ?
C76 C71 C70 C69 -24.8(5) . . . . ?
C72 C71 C70 C69 154.2(4) . . . . ?
O1 C69 C70 O8 2.2(5) . . . . ?
O1 C69 C70 C71 -177.7(3) . . . . ?
C72 C71 C76 C75 0.4(6) . . . . ?
C70 C71 C76 C75 179.3(4) . . . . ?
C76 C71 C72 C73 0.2(6) . . . . ?
C70 C71 C72 C73 -178.8(4) . . . . ?
C71 C72 C73 C74 -0.5(6) . . . . ?
C71 C76 C75 C74 -0.5(6) . . . . ?
C76 C75 C74 C73 0.2(6) . . . . ?
C72 C73 C74 C75 0.4(7) . . . . ?
